data_4127864
loop_
_publ_author_name
'Yamamoto, Kensuke'
'Mohara, Yusei'
'Mutoh, Yuichiro'
'Saito, Shinichi'

_publ_section_title
;
 Ruthenium-Catalyzed (<i>Z</i>)-Selective Hydroboration of Terminal
 Alkynes with Naphthalene-1,8-diaminatoborane.
;
_journal_issue 43
_journal_name_full 'Journal of the American Chemical Society'
_journal_page_first 17042
_journal_page_last 17047
_journal_paper_doi 10.1021/jacs.9b06910
_journal_volume 141
_journal_year 2019
_chemical_formula_sum 'C54 H78 Cl N2 O P Ru'
_chemical_formula_weight 938.67
_space_group_crystal_system monoclinic
_space_group_IT_number 14
_space_group_name_Hall '-P 2ybc'
_space_group_name_H-M_alt 'P 1 21/c 1'
_symmetry_cell_setting monoclinic
_symmetry_space_group_name_Hall '-P 2ybc'
_symmetry_space_group_name_H-M 'P 1 21/c 1'
_atom_sites_solution_hydrogens geom
_audit_creation_method SHELXL-2018/1
_cell_angle_alpha 90
_cell_angle_beta 90.4150(10)
_cell_angle_gamma 90
_cell_formula_units_Z 4
_cell_length_a 12.7130(11)
_cell_length_b 15.2477(13)
_cell_length_c 25.438(2)
_cell_measurement_reflns_used 8013
_cell_measurement_temperature 100(2)
_cell_measurement_theta_max 28.02
_cell_measurement_theta_min 2.23
_cell_volume 4930.9(7)
_computing_cell_refinement 'Bruker SAINT'
_computing_data_collection 'Bruker APEX2'
_computing_data_reduction 'Bruker SAINT'
_computing_molecular_graphics 'Yadokari-XG 2009 (Wakita Nemoto et al., 2009)'
_computing_publication_material 'Yadokari-XG 2009 (Wakita,Nemoto et al., 2009)'
_computing_structure_refinement 'SHELXL-2018/1 (Sheldrick, 2018)'
_computing_structure_solution 'SHELXT (Sheldrick, 2015)'
_diffrn_ambient_temperature 100(2)
_diffrn_measured_fraction_theta_full 0.998
_diffrn_measured_fraction_theta_max 0.975
_diffrn_measurement_device_type 'Bruker APEX-II CCD'
_diffrn_measurement_method '\f and \w scans'
_diffrn_radiation_type MoK\a
_diffrn_radiation_wavelength 0.71073
_diffrn_reflns_av_R_equivalents 0.0314
_diffrn_reflns_av_unetI/netI 0.0435
_diffrn_reflns_Laue_measured_fraction_full 0.998
_diffrn_reflns_Laue_measured_fraction_max 0.975
_diffrn_reflns_limit_h_max 12
_diffrn_reflns_limit_h_min -16
_diffrn_reflns_limit_k_max 18
_diffrn_reflns_limit_k_min -19
_diffrn_reflns_limit_l_max 18
_diffrn_reflns_limit_l_min -33
_diffrn_reflns_number 26985
_diffrn_reflns_point_group_measured_fraction_full 0.998
_diffrn_reflns_point_group_measured_fraction_max 0.975
_diffrn_reflns_theta_full 25.242
_diffrn_reflns_theta_max 27.497
_diffrn_reflns_theta_min 1.557
_exptl_absorpt_coefficient_mu 0.444
_exptl_absorpt_correction_T_max 0.974
_exptl_absorpt_correction_T_min 0.896
_exptl_absorpt_correction_type multi-scan
_exptl_absorpt_process_details 'SADABS 2016/2'
_exptl_crystal_colour pink
_exptl_crystal_density_diffrn 1.264
_exptl_crystal_description platelet
_exptl_crystal_F_000 2000
_exptl_crystal_size_max 0.157
_exptl_crystal_size_mid 0.154
_exptl_crystal_size_min 0.062
_refine_diff_density_max 1.119
_refine_diff_density_min -0.716
_refine_diff_density_rms 0.072
_refine_ls_extinction_method none
_refine_ls_goodness_of_fit_ref 1.013
_refine_ls_hydrogen_treatment constr
_refine_ls_matrix_type full
_refine_ls_number_parameters 551
_refine_ls_number_reflns 11038
_refine_ls_number_restraints 0
_refine_ls_restrained_S_all 1.013
_refine_ls_R_factor_all 0.0492
_refine_ls_R_factor_gt 0.0376
_refine_ls_shift/su_max 0.001
_refine_ls_shift/su_mean 0.000
_refine_ls_structure_factor_coef Fsqd
_refine_ls_weighting_details 'w=1/[\s^2^(Fo^2^)+(0.0325P)^2^+4.7632P] where P=(Fo^2^+2Fc^2^)/3'
_refine_ls_weighting_scheme calc
_refine_ls_wR_factor_gt 0.0827
_refine_ls_wR_factor_ref 0.0883
_reflns_Friedel_coverage 0.000
_reflns_number_gt 9042
_reflns_number_total 11038
_reflns_threshold_expression 'I > 2\s(I)'
_cod_data_source_file ja9b06910_si_002.cif
_cod_data_source_block KY391
_cod_original_sg_symbol_H-M P2(1)/c
_cod_database_code 4127864
_shelx_shelxl_version_number 2018/1
_shelx_space_group_comment
;
The symmetry employed for this shelxl refinement is uniquely defined
by the following loop, which should always be used as a source of
symmetry information in preference to the above space-group names.
They are only intended as comments.
;
_shelx_estimated_absorpt_t_min 0.932
_shelx_estimated_absorpt_t_max 0.974

loop_
_space_group_symop_operation_xyz
'x, y, z'
'-x, y+1/2, -z+1/2'
'-x, -y, -z'
'x, -y-1/2, z-1/2'

loop_
_atom_site_label
_atom_site_type_symbol
_atom_site_fract_x
_atom_site_fract_y
_atom_site_fract_z
_atom_site_U_iso_or_equiv
_atom_site_adp_type
_atom_site_occupancy
_atom_site_site_symmetry_order
_atom_site_calc_flag
_atom_site_refinement_flags_posn
_atom_site_refinement_flags_adp
Ru1 Ru 0.22010(2) 0.00342(2) 0.25828(2) 0.01040(5) Uani 1 1 d . .
C1 C 0.31665(18) 0.08683(16) 0.24225(8) 0.0159(5) Uani 1 1 d . .
O1 O 0.37724(13) 0.14035(11) 0.23399(7) 0.0222(4) Uani 1 1 d . .
Cl1 Cl 0.08140(4) -0.10658(4) 0.26897(2) 0.01831(12) Uani 1 1 d . .
C2 C 0.09212(17) 0.08987(14) 0.24949(8) 0.0116(4) Uani 1 1 d . .
P1 P 0.34995(4) -0.11202(4) 0.25604(2) 0.01196(12) Uani 1 1 d . .
N1 N 0.05757(14) 0.11149(12) 0.20121(7) 0.0142(4) Uani 1 1 d . .
N2 N 0.02188(14) 0.12091(12) 0.28358(7) 0.0125(4) Uani 1 1 d . .
C3 C -0.04174(18) 0.16114(16) 0.20006(8) 0.0170(5) Uani 1 1 d . .
H3 H -0.097231 0.129286 0.180336 0.020 Uiso 1 1 calc R U
H3A H -0.032113 0.219995 0.184375 0.020 Uiso 1 1 calc R U
C4 C -0.06752(18) 0.16718(16) 0.25844(8) 0.0171(5) Uani 1 1 d . .
H4 H -0.071178 0.229009 0.270162 0.020 Uiso 1 1 calc R U
H4A H -0.135043 0.137789 0.266284 0.020 Uiso 1 1 calc R U
C5 C 0.11255(17) 0.09519(15) 0.15291(8) 0.0135(4) Uani 1 1 d . .
C6 C 0.08495(18) 0.02233(15) 0.12256(8) 0.0144(5) Uani 1 1 d . .
C7 C 0.13964(18) 0.00909(15) 0.07581(8) 0.0160(5) Uani 1 1 d . .
H7 H 0.122566 -0.040544 0.054848 0.019 Uiso 1 1 calc R U
C8 C 0.21797(18) 0.06557(15) 0.05875(8) 0.0161(5) Uani 1 1 d . .
C9 C 0.23844(18) 0.14008(15) 0.08883(9) 0.0159(5) Uani 1 1 d . .
H9 H 0.289730 0.180746 0.077037 0.019 Uiso 1 1 calc R U
C10 C 0.18593(18) 0.15680(15) 0.13573(8) 0.0150(5) Uani 1 1 d . .
C11 C -0.00181(19) -0.03959(16) 0.13862(9) 0.0197(5) Uani 1 1 d . .
H11 H -0.070220 -0.011983 0.131933 0.030 Uiso 1 1 calc R U
H11A H 0.005183 -0.053079 0.176149 0.030 Uiso 1 1 calc R U
H11B H 0.003317 -0.093901 0.118192 0.030 Uiso 1 1 calc R U
C12 C 0.28134(19) 0.04335(16) 0.00938(9) 0.0201(5) Uani 1 1 d . .
C13 C 0.3572(2) -0.0317(2) 0.02386(11) 0.0347(7) Uani 1 1 d . .
H13 H 0.316648 -0.083442 0.034354 0.052 Uiso 1 1 calc R U
H13A H 0.402729 -0.013296 0.053085 0.052 Uiso 1 1 calc R U
H13B H 0.400517 -0.046286 -0.006635 0.052 Uiso 1 1 calc R U
C14 C 0.2088(2) 0.0154(2) -0.03556(10) 0.0356(7) Uani 1 1 d . .
H14 H 0.159233 0.062809 -0.043535 0.053 Uiso 1 1 calc R U
H14A H 0.169817 -0.037257 -0.025270 0.053 Uiso 1 1 calc R U
H14B H 0.250874 0.002552 -0.066779 0.053 Uiso 1 1 calc R U
C15 C 0.3484(2) 0.12094(19) -0.00947(10) 0.0324(6) Uani 1 1 d . .
H15 H 0.399653 0.136603 0.017914 0.049 Uiso 1 1 calc R U
H15A H 0.302702 0.171334 -0.016742 0.049 Uiso 1 1 calc R U
H15B H 0.385541 0.104360 -0.041589 0.049 Uiso 1 1 calc R U
C16 C 0.2052(2) 0.24152(15) 0.16534(9) 0.0199(5) Uani 1 1 d . .
H16 H 0.217698 0.228535 0.202598 0.030 Uiso 1 1 calc R U
H16A H 0.143454 0.279620 0.161789 0.030 Uiso 1 1 calc R U
H16B H 0.266835 0.271221 0.150813 0.030 Uiso 1 1 calc R U
C17 C 0.02953(17) 0.12896(14) 0.34008(8) 0.0122(4) Uani 1 1 d . .
C18 C 0.08891(18) 0.19803(14) 0.36112(9) 0.0147(5) Uani 1 1 d . .
C19 C 0.08433(18) 0.21365(15) 0.41485(9) 0.0160(5) Uani 1 1 d . .
H19 H 0.126181 0.259180 0.429584 0.019 Uiso 1 1 calc R U
C20 C 0.01961(18) 0.16407(15) 0.44798(8) 0.0153(5) Uani 1 1 d . .
C21 C -0.03679(18) 0.09593(15) 0.42564(8) 0.0149(5) Uani 1 1 d . .
H21 H -0.079758 0.060828 0.447639 0.018 Uiso 1 1 calc R U
C22 C -0.03314(17) 0.07653(14) 0.37181(8) 0.0132(4) Uani 1 1 d . .
C23 C 0.1551(2) 0.25588(16) 0.32630(9) 0.0210(5) Uani 1 1 d . .
H23 H 0.187838 0.302193 0.347554 0.032 Uiso 1 1 calc R U
H23A H 0.110512 0.282432 0.299064 0.032 Uiso 1 1 calc R U
H23B H 0.210066 0.220529 0.309709 0.032 Uiso 1 1 calc R U
C24 C 0.01623(19) 0.18576(16) 0.50707(9) 0.0189(5) Uani 1 1 d . .
C25 C -0.0100(2) 0.28349(17) 0.51498(10) 0.0268(6) Uani 1 1 d . .
H25 H -0.010273 0.297007 0.552638 0.040 Uiso 1 1 calc R U
H25A H -0.079501 0.296064 0.499847 0.040 Uiso 1 1 calc R U
H25B H 0.043054 0.319579 0.497473 0.040 Uiso 1 1 calc R U
C26 C -0.0674(2) 0.13168(16) 0.53582(9) 0.0226(5) Uani 1 1 d . .
H26 H -0.050571 0.069165 0.532862 0.034 Uiso 1 1 calc R U
H26A H -0.136610 0.142843 0.519955 0.034 Uiso 1 1 calc R U
H26B H -0.068471 0.148516 0.572990 0.034 Uiso 1 1 calc R U
C27 C 0.1245(2) 0.16514(18) 0.53109(9) 0.0258(6) Uani 1 1 d . .
H27 H 0.140218 0.102737 0.526329 0.039 Uiso 1 1 calc R U
H27A H 0.124032 0.179040 0.568703 0.039 Uiso 1 1 calc R U
H27B H 0.178261 0.200454 0.513595 0.039 Uiso 1 1 calc R U
C28 C -0.09677(19) 0.00068(15) 0.35076(9) 0.0181(5) Uani 1 1 d . .
H28 H -0.061250 -0.054526 0.359483 0.027 Uiso 1 1 calc R U
H28A H -0.103637 0.005979 0.312492 0.027 Uiso 1 1 calc R U
H28B H -0.166795 0.001287 0.366611 0.027 Uiso 1 1 calc R U
C29 C 0.25162(18) 0.02450(15) 0.33404(9) 0.0155(5) Uani 1 1 d . .
H29 H 0.205493 -0.005665 0.357033 0.019 Uiso 1 1 calc R U
C30 C 0.32423(19) 0.07230(15) 0.35920(9) 0.0181(5) Uani 1 1 d . .
H30 H 0.366899 0.109253 0.338162 0.022 Uiso 1 1 calc R U
C31 C 0.34490(19) 0.07355(16) 0.41632(9) 0.0197(5) Uani 1 1 d . .
C32 C 0.3079(2) 0.00821(17) 0.45032(10) 0.0253(6) Uani 1 1 d . .
H32 H 0.264261 -0.037264 0.436857 0.030 Uiso 1 1 calc R U
C33 C 0.3341(2) 0.00918(19) 0.50351(10) 0.0311(6) Uani 1 1 d . .
H33 H 0.308482 -0.035800 0.525856 0.037 Uiso 1 1 calc R U
C34 C 0.3970(2) 0.0747(2) 0.52425(10) 0.0332(7) Uani 1 1 d . .
H34 H 0.415420 0.074567 0.560513 0.040 Uiso 1 1 calc R U
C35 C 0.4328(2) 0.1404(2) 0.49140(11) 0.0353(7) Uani 1 1 d . .
H35 H 0.474928 0.186372 0.505379 0.042 Uiso 1 1 calc R U
C36 C 0.4076(2) 0.13968(18) 0.43800(10) 0.0273(6) Uani 1 1 d . .
H36 H 0.433572 0.184971 0.415962 0.033 Uiso 1 1 calc R U
C37 C 0.30859(18) -0.19588(14) 0.20663(9) 0.0146(5) Uani 1 1 d . .
H37 H 0.253697 -0.232337 0.224189 0.018 Uiso 1 1 calc R U
C38 C 0.25285(19) -0.15090(15) 0.15971(9) 0.0182(5) Uani 1 1 d . .
H38 H 0.194680 -0.114034 0.172958 0.022 Uiso 1 1 calc R U
H38A H 0.303422 -0.112032 0.141642 0.022 Uiso 1 1 calc R U
C39 C 0.20869(19) -0.21762(16) 0.12021(9) 0.0211(5) Uani 1 1 d . .
H39 H 0.151698 -0.251606 0.136988 0.025 Uiso 1 1 calc R U
H39A H 0.178134 -0.186033 0.089718 0.025 Uiso 1 1 calc R U
C40 C 0.2933(2) -0.28022(17) 0.10117(10) 0.0250(6) Uani 1 1 d . .
H40 H 0.347235 -0.247217 0.081452 0.030 Uiso 1 1 calc R U
H40A H 0.261669 -0.324208 0.077193 0.030 Uiso 1 1 calc R U
C41 C 0.3447(2) -0.32656(16) 0.14801(10) 0.0237(5) Uani 1 1 d . .
H41 H 0.400469 -0.366333 0.135245 0.028 Uiso 1 1 calc R U
H41A H 0.291315 -0.362582 0.166199 0.028 Uiso 1 1 calc R U
C42 C 0.39247(19) -0.26088(16) 0.18694(9) 0.0205(5) Uani 1 1 d . .
H42 H 0.449799 -0.228078 0.169626 0.025 Uiso 1 1 calc R U
H42A H 0.423053 -0.292926 0.217253 0.025 Uiso 1 1 calc R U
C43 C 0.48780(17) -0.08676(16) 0.23732(9) 0.0163(5) Uani 1 1 d . .
H43 H 0.524700 -0.144583 0.235485 0.020 Uiso 1 1 calc R U
C44 C 0.50033(19) -0.04483(16) 0.18273(9) 0.0201(5) Uani 1 1 d . .
H44 H 0.461229 -0.079607 0.156159 0.024 Uiso 1 1 calc R U
H44A H 0.471093 0.015343 0.182934 0.024 Uiso 1 1 calc R U
C45 C 0.6176(2) -0.04190(19) 0.16860(11) 0.0314(6) Uani 1 1 d . .
H45 H 0.644208 -0.102574 0.164813 0.038 Uiso 1 1 calc R U
H45A H 0.625847 -0.011939 0.134354 0.038 Uiso 1 1 calc R U
C46 C 0.6827(2) 0.0056(2) 0.20989(12) 0.0361(7) Uani 1 1 d . .
H46 H 0.663966 0.068598 0.209706 0.043 Uiso 1 1 calc R U
H46A H 0.758175 0.000563 0.200988 0.043 Uiso 1 1 calc R U
C47 C 0.6651(2) -0.03158(19) 0.26443(11) 0.0308(6) Uani 1 1 d . .
H47 H 0.703749 0.004488 0.290552 0.037 Uiso 1 1 calc R U
H47A H 0.693591 -0.091964 0.266113 0.037 Uiso 1 1 calc R U
C48 C 0.54770(19) -0.03312(17) 0.27840(10) 0.0224(5) Uani 1 1 d . .
H48 H 0.538303 -0.059493 0.313615 0.027 Uiso 1 1 calc R U
H48A H 0.519848 0.027495 0.279277 0.027 Uiso 1 1 calc R U
C49 C 0.37173(18) -0.16993(15) 0.31998(9) 0.0156(5) Uani 1 1 d . .
H49 H 0.390180 -0.122957 0.345886 0.019 Uiso 1 1 calc R U
C50 C 0.46197(19) -0.23555(16) 0.32271(9) 0.0211(5) Uani 1 1 d . .
H50 H 0.445596 -0.286222 0.299729 0.025 Uiso 1 1 calc R U
H50A H 0.526883 -0.207556 0.309499 0.025 Uiso 1 1 calc R U
C51 C 0.4808(2) -0.26780(19) 0.37866(10) 0.0284(6) Uani 1 1 d . .
H51 H 0.537802 -0.312013 0.378649 0.034 Uiso 1 1 calc R U
H51A H 0.503941 -0.217991 0.400865 0.034 Uiso 1 1 calc R U
C52 C 0.3825(2) -0.30807(19) 0.40201(11) 0.0323(7) Uani 1 1 d . .
H52 H 0.395628 -0.322344 0.439448 0.039 Uiso 1 1 calc R U
H52A H 0.365689 -0.363327 0.383317 0.039 Uiso 1 1 calc R U
C53 C 0.2895(2) -0.24580(19) 0.39771(11) 0.0334(7) Uani 1 1 d . .
H53 H 0.301892 -0.194705 0.420962 0.040 Uiso 1 1 calc R U
H53A H 0.225309 -0.276086 0.409915 0.040 Uiso 1 1 calc R U
C54 C 0.2721(2) -0.21365(17) 0.34139(10) 0.0241(6) Uani 1 1 d . .
H54 H 0.213291 -0.171065 0.340626 0.029 Uiso 1 1 calc R U
H54A H 0.252531 -0.263874 0.318668 0.029 Uiso 1 1 calc R U

loop_
_atom_site_aniso_label
_atom_site_aniso_U_11
_atom_site_aniso_U_22
_atom_site_aniso_U_33
_atom_site_aniso_U_23
_atom_site_aniso_U_13
_atom_site_aniso_U_12
Ru1 0.00939(9) 0.00925(9) 0.01257(9) 0.00096(7) 0.00053(6) 0.00101(7)
C1 0.0145(11) 0.0195(12) 0.0136(11) -0.0008(9) -0.0013(9) 0.0072(10)
O1 0.0206(9) 0.0179(9) 0.0281(9) 0.0046(7) -0.0010(7) -0.0019(7)
Cl1 0.0156(3) 0.0140(3) 0.0253(3) -0.0004(2) 0.0012(2) -0.0012(2)
C2 0.0128(11) 0.0080(10) 0.0139(10) 0.0000(8) 0.0010(8) -0.0012(8)
P1 0.0109(3) 0.0112(3) 0.0139(3) -0.0002(2) 0.0005(2) 0.0008(2)
N1 0.0134(9) 0.0189(10) 0.0104(9) 0.0010(7) 0.0018(7) 0.0088(8)
N2 0.0128(9) 0.0140(9) 0.0108(9) 0.0005(7) 0.0004(7) 0.0047(7)
C3 0.0147(11) 0.0213(12) 0.0150(11) 0.0010(9) -0.0012(9) 0.0096(10)
C4 0.0163(12) 0.0196(12) 0.0153(11) 0.0020(9) 0.0028(9) 0.0097(9)
C5 0.0132(11) 0.0179(11) 0.0093(10) 0.0013(8) 0.0006(8) 0.0072(9)
C6 0.0142(11) 0.0167(12) 0.0124(10) 0.0007(8) -0.0020(8) 0.0028(9)
C7 0.0192(11) 0.0152(11) 0.0135(10) -0.0029(9) -0.0004(9) 0.0044(9)
C8 0.0178(12) 0.0196(12) 0.0110(10) 0.0010(9) -0.0003(9) 0.0063(9)
C9 0.0154(11) 0.0168(12) 0.0157(11) 0.0013(9) 0.0008(9) 0.0015(9)
C10 0.0163(11) 0.0164(12) 0.0121(10) 0.0008(9) -0.0028(9) 0.0036(9)
C11 0.0194(12) 0.0228(13) 0.0171(12) -0.0014(10) 0.0009(9) -0.0025(10)
C12 0.0224(13) 0.0215(13) 0.0166(11) -0.0019(10) 0.0072(10) 0.0008(10)
C13 0.0356(17) 0.0362(16) 0.0325(15) -0.0040(13) 0.0121(13) 0.0106(13)
C14 0.0311(15) 0.059(2) 0.0173(12) -0.0115(13) 0.0054(11) -0.0060(14)
C15 0.0369(16) 0.0341(16) 0.0262(14) -0.0033(12) 0.0132(12) -0.0016(13)
C16 0.0264(13) 0.0166(12) 0.0167(11) -0.0004(9) -0.0013(10) 0.0001(10)
C17 0.0137(11) 0.0136(11) 0.0092(10) -0.0003(8) 0.0023(8) 0.0059(9)
C18 0.0154(11) 0.0123(11) 0.0163(11) 0.0008(9) 0.0041(9) 0.0024(9)
C19 0.0184(12) 0.0131(11) 0.0164(11) -0.0023(9) 0.0014(9) -0.0008(9)
C20 0.0185(12) 0.0149(11) 0.0124(10) 0.0000(9) 0.0004(9) 0.0044(9)
C21 0.0163(11) 0.0150(11) 0.0134(11) 0.0028(9) 0.0033(9) 0.0027(9)
C22 0.0126(11) 0.0123(11) 0.0149(11) 0.0004(8) 0.0008(8) 0.0039(9)
C23 0.0251(13) 0.0177(12) 0.0204(12) -0.0026(10) 0.0078(10) -0.0046(10)
C24 0.0249(13) 0.0186(12) 0.0132(11) -0.0011(9) 0.0034(9) 0.0020(10)
C25 0.0415(16) 0.0208(13) 0.0181(12) -0.0049(10) 0.0046(11) 0.0027(12)
C26 0.0298(14) 0.0248(13) 0.0132(11) 0.0018(10) 0.0048(10) 0.0034(11)
C27 0.0319(15) 0.0289(14) 0.0166(12) -0.0008(10) -0.0046(10) -0.0011(12)
C28 0.0202(12) 0.0170(11) 0.0169(11) -0.0004(9) -0.0004(9) -0.0032(10)
C29 0.0175(12) 0.0135(11) 0.0156(11) 0.0007(9) 0.0018(9) 0.0052(9)
C30 0.0212(12) 0.0173(12) 0.0158(11) -0.0014(9) 0.0004(9) 0.0008(10)
C31 0.0186(12) 0.0206(13) 0.0199(12) -0.0047(10) -0.0007(9) 0.0026(10)
C32 0.0290(14) 0.0249(14) 0.0219(12) 0.0006(10) -0.0006(10) -0.0015(11)
C33 0.0392(16) 0.0335(16) 0.0207(13) 0.0040(11) -0.0014(11) 0.0008(13)
C34 0.0412(17) 0.0414(17) 0.0170(13) -0.0039(12) -0.0078(12) 0.0031(14)
C35 0.0397(17) 0.0384(17) 0.0277(15) -0.0103(12) -0.0097(13) -0.0069(14)
C36 0.0325(15) 0.0273(14) 0.0219(13) -0.0035(11) -0.0035(11) -0.0061(12)
C37 0.0153(11) 0.0117(11) 0.0169(11) -0.0016(9) 0.0024(9) -0.0019(9)
C38 0.0181(12) 0.0177(12) 0.0189(12) -0.0015(9) -0.0030(9) 0.0021(9)
C39 0.0218(13) 0.0244(13) 0.0171(12) -0.0048(10) -0.0014(10) -0.0019(10)
C40 0.0298(14) 0.0224(13) 0.0229(13) -0.0082(10) 0.0030(11) -0.0017(11)
C41 0.0309(14) 0.0148(12) 0.0257(13) -0.0056(10) 0.0060(11) 0.0019(11)
C42 0.0227(13) 0.0174(12) 0.0215(12) -0.0019(10) 0.0013(10) 0.0053(10)
C43 0.0099(11) 0.0190(12) 0.0201(12) 0.0014(9) 0.0017(9) 0.0001(9)
C44 0.0203(12) 0.0198(13) 0.0202(12) -0.0005(10) 0.0054(10) -0.0017(10)
C45 0.0291(15) 0.0279(15) 0.0375(16) -0.0016(12) 0.0156(12) -0.0040(12)
C46 0.0201(13) 0.0345(16) 0.0540(19) -0.0023(14) 0.0110(12) -0.0080(13)
C47 0.0194(14) 0.0278(15) 0.0450(17) -0.0032(12) -0.0050(12) -0.0034(11)
C48 0.0213(13) 0.0200(12) 0.0258(13) -0.0012(10) -0.0018(10) -0.0009(10)
C49 0.0166(11) 0.0142(11) 0.0158(11) 0.0024(9) -0.0008(9) 0.0029(9)
C50 0.0187(12) 0.0221(13) 0.0225(12) 0.0024(10) -0.0006(10) 0.0051(10)
C51 0.0276(14) 0.0326(15) 0.0250(13) 0.0056(11) -0.0057(11) 0.0074(12)
C52 0.0408(17) 0.0280(15) 0.0281(14) 0.0131(12) 0.0027(12) 0.0083(13)
C53 0.0346(16) 0.0363(16) 0.0293(15) 0.0143(12) 0.0122(12) 0.0083(13)
C54 0.0200(13) 0.0257(14) 0.0267(13) 0.0124(11) 0.0048(10) 0.0041(11)

loop_
_atom_type_symbol
_atom_type_description
_atom_type_scat_dispersion_real
_atom_type_scat_dispersion_imag
_atom_type_scat_source
C C 0.0033 0.0016 'International Tables Vol C Tables 4.2.6.8 and 6.1.1.4'
H H 0.0000 0.0000 'International Tables Vol C Tables 4.2.6.8 and 6.1.1.4'
N N 0.0061 0.0033 'International Tables Vol C Tables 4.2.6.8 and 6.1.1.4'
O O 0.0106 0.0060 'International Tables Vol C Tables 4.2.6.8 and 6.1.1.4'
P P 0.1023 0.0942 'International Tables Vol C Tables 4.2.6.8 and 6.1.1.4'
Cl Cl 0.1484 0.1585 'International Tables Vol C Tables 4.2.6.8 and 6.1.1.4'
Ru Ru -1.2594 0.8363 'International Tables Vol C Tables 4.2.6.8 and 6.1.1.4'

loop_
_geom_angle_atom_site_label_1
_geom_angle_atom_site_label_2
_geom_angle_atom_site_label_3
_geom_angle
C1 Ru1 C29 88.43(10)
C1 Ru1 C2 93.48(9)
C29 Ru1 C2 98.72(8)
C1 Ru1 P1 92.40(7)
C29 Ru1 P1 90.44(6)
C2 Ru1 P1 169.23(6)
C1 Ru1 Cl1 172.98(7)
C29 Ru1 Cl1 98.22(7)
C2 Ru1 Cl1 83.35(6)
P1 Ru1 Cl1 89.79(2)
O1 C1 Ru1 177.5(2)
N2 C2 N1 106.92(19)
N2 C2 Ru1 132.28(16)
N1 C2 Ru1 119.90(15)
C43 P1 C37 103.35(10)
C43 P1 C49 100.76(10)
C37 P1 C49 107.55(10)
C43 P1 Ru1 120.06(8)
C37 P1 Ru1 109.04(7)
C49 P1 Ru1 114.89(7)
C2 N1 C5 125.50(18)
C2 N1 C3 114.79(17)
C5 N1 C3 119.57(17)
C2 N2 C17 129.44(18)
C2 N2 C4 113.79(17)
C17 N2 C4 115.82(16)
N1 C3 C4 101.65(17)
N1 C3 H3 111.4
C4 C3 H3 111.4
N1 C3 H3A 111.4
C4 C3 H3A 111.4
H3 C3 H3A 109.3
N2 C4 C3 102.85(17)
N2 C4 H4 111.2
C3 C4 H4 111.2
N2 C4 H4A 111.2
C3 C4 H4A 111.2
H4 C4 H4A 109.1
C6 C5 C10 121.88(19)
C6 C5 N1 119.2(2)
C10 C5 N1 118.7(2)
C5 C6 C7 117.5(2)
C5 C6 C11 121.9(2)
C7 C6 C11 120.6(2)
C8 C7 C6 122.6(2)
C8 C7 H7 118.7
C6 C7 H7 118.7
C7 C8 C9 117.7(2)
C7 C8 C12 120.1(2)
C9 C8 C12 122.2(2)
C8 C9 C10 122.0(2)
C8 C9 H9 119.0
C10 C9 H9 119.0
C9 C10 C5 118.0(2)
C9 C10 C16 120.3(2)
C5 C10 C16 121.6(2)
C6 C11 H11 109.5
C6 C11 H11A 109.5
H11 C11 H11A 109.5
C6 C11 H11B 109.5
H11 C11 H11B 109.5
H11A C11 H11B 109.5
C14 C12 C8 110.9(2)
C14 C12 C15 108.4(2)
C8 C12 C15 112.4(2)
C14 C12 C13 110.2(2)
C8 C12 C13 107.46(19)
C15 C12 C13 107.4(2)
C12 C13 H13 109.5
C12 C13 H13A 109.5
H13 C13 H13A 109.5
C12 C13 H13B 109.5
H13 C13 H13B 109.5
H13A C13 H13B 109.5
C12 C14 H14 109.5
C12 C14 H14A 109.5
H14 C14 H14A 109.5
C12 C14 H14B 109.5
H14 C14 H14B 109.5
H14A C14 H14B 109.5
C12 C15 H15 109.5
C12 C15 H15A 109.5
H15 C15 H15A 109.5
C12 C15 H15B 109.5
H15 C15 H15B 109.5
H15A C15 H15B 109.5
C10 C16 H16 109.5
C10 C16 H16A 109.5
H16 C16 H16A 109.5
C10 C16 H16B 109.5
H16 C16 H16B 109.5
H16A C16 H16B 109.5
C22 C17 C18 121.35(19)
C22 C17 N2 119.58(19)
C18 C17 N2 118.44(19)
C19 C18 C17 118.6(2)
C19 C18 C23 120.3(2)
C17 C18 C23 121.1(2)
C18 C19 C20 121.8(2)
C18 C19 H19 119.1
C20 C19 H19 119.1
C21 C20 C19 117.6(2)
C21 C20 C24 123.0(2)
C19 C20 C24 119.4(2)
C20 C21 C22 122.6(2)
C20 C21 H21 118.7
C22 C21 H21 118.7
C17 C22 C21 117.9(2)
C17 C22 C28 122.9(2)
C21 C22 C28 119.16(19)
C18 C23 H23 109.5
C18 C23 H23A 109.5
H23 C23 H23A 109.5
C18 C23 H23B 109.5
H23 C23 H23B 109.5
H23A C23 H23B 109.5
C27 C24 C26 108.8(2)
C27 C24 C20 108.27(19)
C26 C24 C20 111.96(19)
C27 C24 C25 109.9(2)
C26 C24 C25 107.8(2)
C20 C24 C25 110.05(19)
C24 C25 H25 109.5
C24 C25 H25A 109.5
H25 C25 H25A 109.5
C24 C25 H25B 109.5
H25 C25 H25B 109.5
H25A C25 H25B 109.5
C24 C26 H26 109.5
C24 C26 H26A 109.5
H26 C26 H26A 109.5
C24 C26 H26B 109.5
H26 C26 H26B 109.5
H26A C26 H26B 109.5
C24 C27 H27 109.5
C24 C27 H27A 109.5
H27 C27 H27A 109.5
C24 C27 H27B 109.5
H27 C27 H27B 109.5
H27A C27 H27B 109.5
C22 C28 H28 109.5
C22 C28 H28A 109.5
H28 C28 H28A 109.5
C22 C28 H28B 109.5
H28 C28 H28B 109.5
H28A C28 H28B 109.5
C30 C29 Ru1 133.25(18)
C30 C29 H29 113.4
Ru1 C29 H29 113.4
C29 C30 C31 126.6(2)
C29 C30 H30 116.7
C31 C30 H30 116.7
C36 C31 C32 117.6(2)
C36 C31 C30 119.7(2)
C32 C31 C30 122.7(2)
C33 C32 C31 120.8(2)
C33 C32 H32 119.6
C31 C32 H32 119.6
C34 C33 C32 120.9(3)
C34 C33 H33 119.6
C32 C33 H33 119.6
C33 C34 C35 119.0(2)
C33 C34 H34 120.5
C35 C34 H34 120.5
C34 C35 C36 120.6(3)
C34 C35 H35 119.7
C36 C35 H35 119.7
C35 C36 C31 121.1(3)
C35 C36 H36 119.4
C31 C36 H36 119.4
C42 C37 C38 110.42(18)
C42 C37 P1 117.85(16)
C38 C37 P1 109.98(15)
C42 C37 H37 105.9
C38 C37 H37 105.9
P1 C37 H37 105.9
C39 C38 C37 112.06(19)
C39 C38 H38 109.2
C37 C38 H38 109.2
C39 C38 H38A 109.2
C37 C38 H38A 109.2
H38 C38 H38A 107.9
C40 C39 C38 111.6(2)
C40 C39 H39 109.3
C38 C39 H39 109.3
C40 C39 H39A 109.3
C38 C39 H39A 109.3
H39 C39 H39A 108.0
C39 C40 C41 110.0(2)
C39 C40 H40 109.7
C41 C40 H40 109.7
C39 C40 H40A 109.7
C41 C40 H40A 109.7
H40 C40 H40A 108.2
C40 C41 C42 111.6(2)
C40 C41 H41 109.3
C42 C41 H41 109.3
C40 C41 H41A 109.3
C42 C41 H41A 109.3
H41 C41 H41A 108.0
C41 C42 C37 111.0(2)
C41 C42 H42 109.4
C37 C42 H42 109.4
C41 C42 H42A 109.4
C37 C42 H42A 109.4
H42 C42 H42A 108.0
C48 C43 C44 109.9(2)
C48 C43 P1 113.71(16)
C44 C43 P1 114.91(16)
C48 C43 H43 105.8
C44 C43 H43 105.8
P1 C43 H43 105.8
C45 C44 C43 109.3(2)
C45 C44 H44 109.8
C43 C44 H44 109.8
C45 C44 H44A 109.8
C43 C44 H44A 109.8
H44 C44 H44A 108.3
C46 C45 C44 112.2(2)
C46 C45 H45 109.2
C44 C45 H45 109.2
C46 C45 H45A 109.2
C44 C45 H45A 109.2
H45 C45 H45A 107.9
C45 C46 C47 111.8(2)
C45 C46 H46 109.3
C47 C46 H46 109.3
C45 C46 H46A 109.3
C47 C46 H46A 109.3
H46 C46 H46A 107.9
C46 C47 C48 111.5(2)
C46 C47 H47 109.3
C48 C47 H47 109.3
C46 C47 H47A 109.3
C48 C47 H47A 109.3
H47 C47 H47A 108.0
C43 C48 C47 109.3(2)
C43 C48 H48 109.8
C47 C48 H48 109.8
C43 C48 H48A 109.8
C47 C48 H48A 109.8
H48 C48 H48A 108.3
C50 C49 C54 108.78(19)
C50 C49 P1 117.16(16)
C54 C49 P1 113.34(16)
C50 C49 H49 105.5
C54 C49 H49 105.5
P1 C49 H49 105.5
C51 C50 C49 111.6(2)
C51 C50 H50 109.3
C49 C50 H50 109.3
C51 C50 H50A 109.3
C49 C50 H50A 109.3
H50 C50 H50A 108.0
C52 C51 C50 111.9(2)
C52 C51 H51 109.2
C50 C51 H51 109.2
C52 C51 H51A 109.2
C50 C51 H51A 109.2
H51 C51 H51A 107.9
C51 C52 C53 111.2(2)
C51 C52 H52 109.4
C53 C52 H52 109.4
C51 C52 H52A 109.4
C53 C52 H52A 109.4
H52 C52 H52A 108.0
C52 C53 C54 112.0(2)
C52 C53 H53 109.2
C54 C53 H53 109.2
C52 C53 H53A 109.2
C54 C53 H53A 109.2
H53 C53 H53A 107.9
C53 C54 C49 110.9(2)
C53 C54 H54 109.5
C49 C54 H54 109.5
C53 C54 H54A 109.5
C49 C54 H54A 109.5
H54 C54 H54A 108.0

loop_
_geom_bond_atom_site_label_1
_geom_bond_atom_site_label_2
_geom_bond_distance
Ru1 C1 1.816(2)
Ru1 C29 1.992(2)
Ru1 C2 2.105(2)
Ru1 P1 2.4140(6)
Ru1 Cl1 2.4502(6)
C1 O1 1.143(3)
C2 N2 1.336(3)
C2 N1 1.343(3)
P1 C43 1.860(2)
P1 C37 1.866(2)
P1 C49 1.870(2)
N1 C5 1.440(3)
N1 C3 1.472(3)
N2 C17 1.445(3)
N2 C4 1.479(3)
C3 C4 1.526(3)
C3 H3 0.9900
C3 H3A 0.9900
C4 H4 0.9900
C4 H4A 0.9900
C5 C6 1.396(3)
C5 C10 1.396(3)
C6 C7 1.397(3)
C6 C11 1.510(3)
C7 C8 1.388(3)
C7 H7 0.9500
C8 C9 1.393(3)
C8 C12 1.535(3)
C9 C10 1.395(3)
C9 H9 0.9500
C10 C16 1.514(3)
C11 H11 0.9800
C11 H11A 0.9800
C11 H11B 0.9800
C12 C14 1.524(4)
C12 C15 1.537(4)
C12 C13 1.540(4)
C13 H13 0.9800
C13 H13A 0.9800
C13 H13B 0.9800
C14 H14 0.9800
C14 H14A 0.9800
C14 H14B 0.9800
C15 H15 0.9800
C15 H15A 0.9800
C15 H15B 0.9800
C16 H16 0.9800
C16 H16A 0.9800
C16 H16B 0.9800
C17 C22 1.391(3)
C17 C18 1.400(3)
C18 C19 1.389(3)
C18 C23 1.511(3)
C19 C20 1.403(3)
C19 H19 0.9500
C20 C21 1.382(3)
C20 C24 1.540(3)
C21 C22 1.402(3)
C21 H21 0.9500
C22 C28 1.507(3)
C23 H23 0.9800
C23 H23A 0.9800
C23 H23B 0.9800
C24 C27 1.534(3)
C24 C26 1.535(3)
C24 C25 1.541(3)
C25 H25 0.9800
C25 H25A 0.9800
C25 H25B 0.9800
C26 H26 0.9800
C26 H26A 0.9800
C26 H26B 0.9800
C27 H27 0.9800
C27 H27A 0.9800
C27 H27B 0.9800
C28 H28 0.9800
C28 H28A 0.9800
C28 H28B 0.9800
C29 C30 1.336(3)
C29 H29 0.9500
C30 C31 1.475(3)
C30 H30 0.9500
C31 C36 1.397(3)
C31 C32 1.403(3)
C32 C33 1.391(3)
C32 H32 0.9500
C33 C34 1.381(4)
C33 H33 0.9500
C34 C35 1.384(4)
C34 H34 0.9500
C35 C36 1.393(3)
C35 H35 0.9500
C36 H36 0.9500
C37 C42 1.542(3)
C37 C38 1.544(3)
C37 H37 1.0000
C38 C39 1.533(3)
C38 H38 0.9900
C38 H38A 0.9900
C39 C40 1.520(3)
C39 H39 0.9900
C39 H39A 0.9900
C40 C41 1.528(4)
C40 H40 0.9900
C40 H40A 0.9900
C41 C42 1.531(3)
C41 H41 0.9900
C41 H41A 0.9900
C42 H42 0.9900
C42 H42A 0.9900
C43 C48 1.526(3)
C43 C44 1.538(3)
C43 H43 1.0000
C44 C45 1.537(3)
C44 H44 0.9900
C44 H44A 0.9900
C45 C46 1.517(4)
C45 H45 0.9900
C45 H45A 0.9900
C46 C47 1.517(4)
C46 H46 0.9900
C46 H46A 0.9900
C47 C48 1.538(3)
C47 H47 0.9900
C47 H47A 0.9900
C48 H48 0.9900
C48 H48A 0.9900
C49 C50 1.523(3)
C49 C54 1.535(3)
C49 H49 1.0000
C50 C51 1.523(3)
C50 H50 0.9900
C50 H50A 0.9900
C51 C52 1.517(4)
C51 H51 0.9900
C51 H51A 0.9900
C52 C53 1.519(4)
C52 H52 0.9900
C52 H52A 0.9900
C53 C54 1.529(3)
C53 H53 0.9900
C53 H53A 0.9900
C54 H54 0.9900
C54 H54A 0.9900

loop_
_geom_torsion_atom_site_label_1
_geom_torsion_atom_site_label_2
_geom_torsion_atom_site_label_3
_geom_torsion_atom_site_label_4
_geom_torsion
N2 C2 N1 C5 176.2(2)
Ru1 C2 N1 C5 -13.3(3)
N2 C2 N1 C3 0.5(3)
Ru1 C2 N1 C3 171.02(15)
N1 C2 N2 C17 -168.3(2)
Ru1 C2 N2 C17 22.9(3)
N1 C2 N2 C4 0.0(3)
Ru1 C2 N2 C4 -168.87(17)
C2 N1 C3 C4 -0.8(3)
C5 N1 C3 C4 -176.73(19)
C2 N2 C4 C3 -0.4(3)
C17 N2 C4 C3 169.49(18)
N1 C3 C4 N2 0.6(2)
C2 N1 C5 C6 98.6(3)
C3 N1 C5 C6 -85.9(3)
C2 N1 C5 C10 -86.6(3)
C3 N1 C5 C10 88.9(3)
C10 C5 C6 C7 5.0(3)
N1 C5 C6 C7 179.59(19)
C10 C5 C6 C11 -174.0(2)
N1 C5 C6 C11 0.6(3)
C5 C6 C7 C8 -0.8(3)
C11 C6 C7 C8 178.2(2)
C6 C7 C8 C9 -2.9(3)
C6 C7 C8 C12 175.0(2)
C7 C8 C9 C10 2.6(3)
C12 C8 C9 C10 -175.2(2)
C8 C9 C10 C5 1.4(3)
C8 C9 C10 C16 -175.9(2)
C6 C5 C10 C9 -5.3(3)
N1 C5 C10 C9 -179.93(19)
C6 C5 C10 C16 171.9(2)
N1 C5 C10 C16 -2.7(3)
C7 C8 C12 C14 47.2(3)
C9 C8 C12 C14 -135.0(2)
C7 C8 C12 C15 168.7(2)
C9 C8 C12 C15 -13.5(3)
C7 C8 C12 C13 -73.3(3)
C9 C8 C12 C13 104.4(3)
C2 N2 C17 C22 -111.7(3)
C4 N2 C17 C22 80.3(3)
C2 N2 C17 C18 77.3(3)
C4 N2 C17 C18 -90.7(2)
C22 C17 C18 C19 0.0(3)
N2 C17 C18 C19 170.89(19)
C22 C17 C18 C23 -178.8(2)
N2 C17 C18 C23 -7.9(3)
C17 C18 C19 C20 -2.0(3)
C23 C18 C19 C20 176.8(2)
C18 C19 C20 C21 2.7(3)
C18 C19 C20 C24 -178.8(2)
C19 C20 C21 C22 -1.4(3)
C24 C20 C21 C22 -179.9(2)
C18 C17 C22 C21 1.2(3)
N2 C17 C22 C21 -169.56(19)
C18 C17 C22 C28 -179.0(2)
N2 C17 C22 C28 10.3(3)
C20 C21 C22 C17 -0.5(3)
C20 C21 C22 C28 179.7(2)
C21 C20 C24 C27 112.1(2)
C19 C20 C24 C27 -66.3(3)
C21 C20 C24 C26 -7.8(3)
C19 C20 C24 C26 173.7(2)
C21 C20 C24 C25 -127.7(2)
C19 C20 C24 C25 53.8(3)
Ru1 C29 C30 C31 -172.66(18)
C29 C30 C31 C36 -166.6(2)
C29 C30 C31 C32 16.3(4)
C36 C31 C32 C33 -0.8(4)
C30 C31 C32 C33 176.3(2)
C31 C32 C33 C34 0.3(4)
C32 C33 C34 C35 0.8(4)
C33 C34 C35 C36 -1.3(5)
C34 C35 C36 C31 0.7(4)
C32 C31 C36 C35 0.3(4)
C30 C31 C36 C35 -176.9(2)
C43 P1 C37 C42 34.02(19)
C49 P1 C37 C42 -72.02(19)
Ru1 P1 C37 C42 162.81(15)
C43 P1 C37 C38 -93.71(17)
C49 P1 C37 C38 160.25(15)
Ru1 P1 C37 C38 35.08(16)
C42 C37 C38 C39 53.3(3)
P1 C37 C38 C39 -174.99(16)
C37 C38 C39 C40 -55.1(3)
C38 C39 C40 C41 56.5(3)
C39 C40 C41 C42 -58.0(3)
C40 C41 C42 C37 57.4(3)
C38 C37 C42 C41 -54.2(3)
P1 C37 C42 C41 178.31(16)
C37 P1 C43 C48 -168.31(17)
C49 P1 C43 C48 -57.17(19)
Ru1 P1 C43 C48 70.05(18)
C37 P1 C43 C44 63.76(19)
C49 P1 C43 C44 174.90(17)
Ru1 P1 C43 C44 -57.88(19)
C48 C43 C44 C45 59.7(3)
P1 C43 C44 C45 -170.54(17)
C43 C44 C45 C46 -55.7(3)
C44 C45 C46 C47 53.2(3)
C45 C46 C47 C48 -53.8(3)
C44 C43 C48 C47 -60.7(3)
P1 C43 C48 C47 168.90(17)
C46 C47 C48 C43 57.5(3)
C43 P1 C49 C50 -42.1(2)
C37 P1 C49 C50 65.7(2)
Ru1 P1 C49 C50 -172.68(15)
C43 P1 C49 C54 -170.12(17)
C37 P1 C49 C54 -62.26(19)
Ru1 P1 C49 C54 59.33(19)
C54 C49 C50 C51 -58.1(3)
P1 C49 C50 C51 171.77(18)
C49 C50 C51 C52 56.6(3)
C50 C51 C52 C53 -53.0(3)
C51 C52 C53 C54 53.2(3)
C52 C53 C54 C49 -56.3(3)
C50 C49 C54 C53 57.7(3)
P1 C49 C54 C53 -170.06(18)
